data_7033610
loop_
_publ_author_name
'Luan, Fang'
'Yan, Pengfei'
'Zhu, Jing'
'Liu, Tianqi'
'Zou, Xiaoyan'
'Li, Guangming'

_publ_section_title
;
 A salen-type Dy4 single-molecule magnet with an enhanced energy barrier
 and its analogues.
;
_journal_issue 9
_journal_name_full 'Dalton transactions (Cambridge, England : 2003)'
_journal_page_first 4046
_journal_page_last 4053
_journal_paper_doi 10.1039/c4dt02607a
_journal_volume 44
_journal_year 2015
_chemical_formula_moiety ' C88 H100 N10 O24 Tb4, 0.66(O6), 2(N O3)  '
_chemical_formula_sum 'C88 H100 N12 O33.96 Tb4'
_chemical_formula_weight 2504.89
_chemical_name_systematic
;
 ?
;
_space_group_IT_number 2
_symmetry_cell_setting triclinic
_symmetry_space_group_name_Hall '-P 1'
_symmetry_space_group_name_H-M 'P -1'
_atom_sites_solution_hydrogens geom
_atom_sites_solution_primary direct
_atom_sites_solution_secondary difmap
_audit_creation_method SHELXL-97
_audit_update_record
;
2014-10-08 deposited with the CCDC.
2015-01-09 downloaded from the CCDC.
;
_cell_angle_alpha 110.979(4)
_cell_angle_beta 104.156(4)
_cell_angle_gamma 107.975(4)
_cell_formula_units_Z 1
_cell_length_a 14.4379(7)
_cell_length_b 14.5620(5)
_cell_length_c 14.7018(7)
_cell_measurement_temperature 293(2)
_cell_volume 2516.3(3)
_computing_cell_refinement 'RAPID-AUTO (Rigaku 1998 <i>RAPID-AUTO</i>)'
_computing_data_collection 'RAPID-AUTO (Rigaku 1998 <i>RAPID-AUTO</i>)'
_computing_data_reduction 'CrystalClear (Rigaku/MSC, 2002)'
_computing_molecular_graphics 'SHELXTL (Sheldrick, 2008)'
_computing_publication_material SHELXL-97
_computing_structure_refinement 'SHELXL-97 (Sheldrick, 2008)'
_computing_structure_solution 'SHELXS-97 (Sheldrick, 2008)'
_diffrn_ambient_temperature 293(2)
_diffrn_measured_fraction_theta_full 0.998
_diffrn_measured_fraction_theta_max 0.998
_diffrn_radiation_monochromator graphite
_diffrn_radiation_source 'fine-focus sealed tube'
_diffrn_radiation_type MoK\a
_diffrn_radiation_wavelength 0.71073
_diffrn_reflns_av_R_equivalents 0.0310
_diffrn_reflns_av_sigmaI/netI 0.0474
_diffrn_reflns_limit_h_max 14
_diffrn_reflns_limit_h_min -17
_diffrn_reflns_limit_k_max 17
_diffrn_reflns_limit_k_min -16
_diffrn_reflns_limit_l_max 16
_diffrn_reflns_limit_l_min -17
_diffrn_reflns_number 19577
_diffrn_reflns_theta_full 25.00
_diffrn_reflns_theta_max 25.00
_diffrn_reflns_theta_min 2.94
_exptl_absorpt_coefficient_mu 2.862
_exptl_absorpt_correction_T_max 0.581
_exptl_absorpt_correction_T_min 0.494
_exptl_absorpt_correction_type multi-scan
_exptl_absorpt_process_details 'ABSCOR (Higashi, 1995)'
_exptl_crystal_colour yellow
_exptl_crystal_density_diffrn 1.653
_exptl_crystal_density_method 'not measured'
_exptl_crystal_description block
_exptl_crystal_F_000 1243.7
_exptl_crystal_size_max 0.25
_exptl_crystal_size_mid 0.23
_exptl_crystal_size_min 0.19
_refine_diff_density_max 1.182
_refine_diff_density_min -0.613
_refine_diff_density_rms 0.111
_refine_ls_extinction_method none
_refine_ls_goodness_of_fit_ref 1.068
_refine_ls_hydrogen_treatment constr
_refine_ls_matrix_type full
_refine_ls_number_parameters 632
_refine_ls_number_reflns 8861
_refine_ls_number_restraints 2
_refine_ls_restrained_S_all 1.068
_refine_ls_R_factor_all 0.0473
_refine_ls_R_factor_gt 0.0328
_refine_ls_shift/su_max 0.001
_refine_ls_shift/su_mean 0.000
_refine_ls_structure_factor_coef Fsqd
_refine_ls_weighting_details 'calc w=1/[\s^2^(Fo^2^)+(0.0377P)^2^+3.7434P] where P=(Fo^2^+2Fc^2^)/3'
_refine_ls_weighting_scheme calc
_refine_ls_wR_factor_gt 0.0820
_refine_ls_wR_factor_ref 0.0918
_reflns_number_gt 7060
_reflns_number_total 8861
_reflns_threshold_expression >2sigma(I)
_cod_data_source_file c4dt02607a2.cif
_cod_data_source_block 72-1
_cod_depositor_comments
;
The following automatic conversions were performed:

'_refine_ls_hydrogen_treatment' value 'CONSTR' changed to 'constr'
according to
/usr/data/users/saulius/crontab/automatic-downloads/rss-feeds/RSC/lib/dictionaries/cif_core.dic
dictionary named 'cif_core.dic' version 2.4.2 from 2011-04-26.

Automatic conversion script
Id: cif_fix_values 2935 2014-11-11 08:27:57Z andrius 

 Adding full bibliography for 7033609--7033612.cif.
;
_cod_original_sg_symbol_Hall ' -P 1 '
_cod_original_sg_symbol_H-M 'P -1 '
_cod_original_formula_sum ' C88 H100 N12 O33.96 Tb4  '
_cod_database_code 7033610

loop_
_symmetry_equiv_pos_as_xyz
'x, y, z'
'-x, -y, -z'

loop_
_atom_site_label
_atom_site_type_symbol
_atom_site_fract_x
_atom_site_fract_y
_atom_site_fract_z
_atom_site_U_iso_or_equiv
_atom_site_adp_type
_atom_site_occupancy
_atom_site_symmetry_multiplicity
_atom_site_calc_flag
_atom_site_refinement_flags
C1 C 0.1050(4) 0.1076(4) 0.2697(4) 0.0334(13) Uani 1 1 d .
C2 C 0.0122(5) 0.0822(4) 0.1879(4) 0.0366(13) Uani 1 1 d .
C3 C -0.0367(5) -0.0152(4) 0.0944(4) 0.0397(14) Uani 1 1 d .
H3 H -0.0990 -0.0311 0.0417 0.048 Uiso 1 1 calc R
C4 C 0.0072(6) -0.0895(5) 0.0791(5) 0.0471(16) Uani 1 1 d .
H4 H -0.0253 -0.1546 0.0158 0.057 Uiso 1 1 calc R
C5 C 0.0979(5) -0.0667(5) 0.1570(5) 0.0420(15) Uani 1 1 d .
H5 H 0.1273 -0.1163 0.1459 0.050 Uiso 1 1 calc R
C6 C 0.1478(5) 0.0308(4) 0.2539(5) 0.0369(13) Uani 1 1 d .
C7 C 0.2392(5) 0.0495(5) 0.3356(5) 0.0408(14) Uani 1 1 d .
H7 H 0.2629 -0.0046 0.3236 0.049 Uiso 1 1 calc R
C8 C 0.3852(5) 0.1630(5) 0.5135(5) 0.0427(15) Uani 1 1 d .
H8 H 0.3706 0.1014 0.5294 0.051 Uiso 1 1 calc R
C9 C 0.4817(5) 0.1808(6) 0.4848(6) 0.0561(18) Uani 1 1 d .
H9A H 0.4680 0.1145 0.4245 0.067 Uiso 1 1 calc R
H9B H 0.4946 0.2389 0.4650 0.067 Uiso 1 1 calc R
C10 C 0.5776(5) 0.2107(7) 0.5776(6) 0.069(2) Uani 1 1 d .
H10A H 0.6387 0.2237 0.5591 0.083 Uiso 1 1 calc R
H10B H 0.5663 0.1502 0.5938 0.083 Uiso 1 1 calc R
C11 C 0.5998(6) 0.3116(6) 0.6745(6) 0.067(2) Uani 1 1 d .
H11A H 0.6173 0.3736 0.6604 0.080 Uiso 1 1 calc R
H11B H 0.6606 0.3270 0.7336 0.080 Uiso 1 1 calc R
C12 C 0.5052(5) 0.2967(6) 0.7043(5) 0.0533(17) Uani 1 1 d .
H12A H 0.5203 0.3644 0.7639 0.064 Uiso 1 1 calc R
H12B H 0.4929 0.2403 0.7263 0.064 Uiso 1 1 calc R
C13 C 0.4059(5) 0.2650(5) 0.6116(5) 0.0399(14) Uani 1 1 d .
H13 H 0.4154 0.3257 0.5947 0.048 Uiso 1 1 calc R
C14 C 0.2605(4) 0.2962(5) 0.6337(4) 0.0357(13) Uani 1 1 d .
H14 H 0.2816 0.3486 0.6115 0.043 Uiso 1 1 calc R
C15 C 0.1689(5) 0.2805(4) 0.6622(4) 0.0336(13) Uani 1 1 d .
C16 C 0.1515(5) 0.2222(5) 0.7204(5) 0.0429(15) Uani 1 1 d .
H16 H 0.1987 0.1944 0.7395 0.052 Uiso 1 1 calc R
C17 C 0.0665(5) 0.2060(5) 0.7490(5) 0.0478(16) Uani 1 1 d .
H17 H 0.0546 0.1650 0.7846 0.057 Uiso 1 1 calc R
C18 C -0.0018(5) 0.2514(5) 0.7244(5) 0.0430(15) Uani 1 1 d .
H18 H -0.0590 0.2416 0.7444 0.052 Uiso 1 1 calc R
C19 C 0.0154(4) 0.3103(4) 0.6709(4) 0.0334(13) Uani 1 1 d .
C20 C 0.0991(4) 0.3237(4) 0.6357(4) 0.0299(12) Uani 1 1 d .
C21 C -0.1224(5) 0.1386(5) 0.1343(5) 0.0464(16) Uani 1 1 d .
H21A H -0.1169 0.1256 0.0675 0.070 Uiso 1 1 calc R
H21B H -0.1391 0.1995 0.1590 0.070 Uiso 1 1 calc R
H21C H -0.1775 0.0747 0.1255 0.070 Uiso 1 1 calc R
C22 C -0.1447(5) 0.3349(5) 0.6572(6) 0.0545(18) Uani 1 1 d .
H22A H -0.1867 0.2572 0.6157 0.082 Uiso 1 1 calc R
H22B H -0.1815 0.3714 0.6320 0.082 Uiso 1 1 calc R
H22C H -0.1329 0.3564 0.7304 0.082 Uiso 1 1 calc R
C23 C 0.0521(4) 0.3884(4) 0.1934(4) 0.0314(12) Uani 1 1 d .
C24 C -0.0101(5) 0.3933(4) 0.1074(4) 0.0375(14) Uani 1 1 d .
C25 C 0.0247(6) 0.3901(5) 0.0252(5) 0.0477(16) Uani 1 1 d .
H25 H -0.0165 0.3920 -0.0330 0.057 Uiso 1 1 calc R
C26 C 0.1173(6) 0.3842(5) 0.0298(5) 0.0535(18) Uani 1 1 d .
H26 H 0.1401 0.3847 -0.0240 0.064 Uiso 1 1 calc R
C27 C 0.1784(5) 0.3774(5) 0.1130(5) 0.0478(16) Uani 1 1 d .
H27 H 0.2422 0.3739 0.1155 0.057 Uiso 1 1 calc R
C28 C 0.1445(5) 0.3758(4) 0.1929(4) 0.0368(13) Uani 1 1 d .
C29 C -0.1144(5) 0.3906(5) 0.0930(4) 0.0414(14) Uani 1 1 d .
H29 H -0.1585 0.3703 0.0245 0.050 Uiso 1 1 calc R
C30 C -0.2673(5) 0.3873(5) 0.1234(5) 0.0440(15) Uani 1 1 d .
H30 H -0.3051 0.3097 0.0709 0.053 Uiso 1 1 calc R
C31 C -0.2962(5) 0.4489(6) 0.0668(5) 0.0537(17) Uani 1 1 d .
H31A H -0.2770 0.4323 0.0061 0.064 Uiso 1 1 calc R
H31B H -0.2563 0.5268 0.1144 0.064 Uiso 1 1 calc R
C32 C -0.4148(6) 0.4186(7) 0.0293(6) 0.067(2) Uani 1 1 d .
H32A H -0.4285 0.4680 0.0039 0.080 Uiso 1 1 calc R
H32B H -0.4535 0.3451 -0.0299 0.080 Uiso 1 1 calc R
C33 C -0.4555(6) 0.4235(6) 0.1144(6) 0.067(2) Uani 1 1 d .
H33A H -0.5324 0.3930 0.0828 0.081 Uiso 1 1 calc R
H33B H -0.4289 0.4996 0.1658 0.081 Uiso 1 1 calc R
C34 C -0.4242(5) 0.3625(5) 0.1724(5) 0.0496(16) Uani 1 1 d .
H34A H -0.4456 0.3763 0.2317 0.060 Uiso 1 1 calc R
H34B H -0.4605 0.2845 0.1245 0.060 Uiso 1 1 calc R
C35 C -0.3059(5) 0.3994(5) 0.2126(5) 0.0420(14) Uani 1 1 d .
H35 H -0.2738 0.4782 0.2607 0.050 Uiso 1 1 calc R
C36 C -0.3144(5) 0.2700(5) 0.2785(4) 0.0384(13) Uani 1 1 d .
H36 H -0.3876 0.2457 0.2491 0.046 Uiso 1 1 calc R
C37 C -0.2756(5) 0.2088(5) 0.3265(5) 0.0377(13) Uani 1 1 d .
C38 C -0.3513(5) 0.1253(5) 0.3295(6) 0.0553(18) Uani 1 1 d .
H38 H -0.4209 0.1168 0.3096 0.066 Uiso 1 1 calc R
C39 C -0.3268(6) 0.0554(6) 0.3606(7) 0.070(2) Uani 1 1 d .
H39 H -0.3792 0.0007 0.3628 0.083 Uiso 1 1 calc R
C40 C -0.2238(5) 0.0656(5) 0.3892(6) 0.0556(18) Uani 1 1 d .
H40 H -0.2069 0.0172 0.4093 0.067 Uiso 1 1 calc R
C41 C -0.1471(5) 0.1479(4) 0.3876(5) 0.0374(13) Uani 1 1 d .
C42 C -0.1700(4) 0.2245(4) 0.3595(4) 0.0317(12) Uani 1 1 d .
C43 C 0.2922(6) 0.3521(7) 0.2845(6) 0.064(2) Uani 1 1 d .
H43A H 0.2785 0.2879 0.2231 0.096 Uiso 1 1 calc R
H43B H 0.3205 0.3463 0.3474 0.096 Uiso 1 1 calc R
H43C H 0.3427 0.4156 0.2878 0.096 Uiso 1 1 calc R
C44 C -0.0185(5) 0.0817(5) 0.4305(5) 0.0515(17) Uani 1 1 d .
H44A H -0.0326 0.0802 0.4906 0.077 Uiso 1 1 calc R
H44B H 0.0551 0.0993 0.4452 0.077 Uiso 1 1 calc R
H44C H -0.0618 0.0112 0.3693 0.077 Uiso 1 1 calc R
Tb1 Tb 0.08599(2) 0.32940(2) 0.397201(19) 0.02914(9) Uani 1 1 d .
Tb2 Tb -0.06760(2) 0.469533(19) 0.358375(19) 0.02528(8) Uani 1 1 d .
N1 N 0.3124(4) 0.2398(4) 0.6383(4) 0.0430(12) Uani 1 1 d .
N2 N 0.2909(4) 0.1382(4) 0.4259(4) 0.0384(12) Uani 1 1 d D
H21 H 0.2531 0.1778 0.4310 0.058 Uiso 1 1 d RD
N3 N -0.1529(4) 0.4132(4) 0.1643(3) 0.0358(11) Uani 1 1 d .
N4 N -0.2578(4) 0.3525(4) 0.2734(4) 0.0338(10) Uani 1 1 d .
N5 N 0.3379(4) 0.5335(4) 0.5231(4) 0.0479(13) Uani 1 1 d .
N6 N 0.6794(9) 0.1558(9) 0.8121(9) 0.122(4) Uani 1 1 d .
O1 O 0.1485(3) 0.1999(3) 0.3592(3) 0.0389(9) Uani 1 1 d .
O2 O -0.0226(3) 0.1626(3) 0.2109(3) 0.0427(10) Uani 1 1 d .
O3 O 0.1086(3) 0.3804(3) 0.5805(3) 0.0297(8) Uani 1 1 d .
O4 O -0.0442(3) 0.3644(3) 0.6475(3) 0.0353(9) Uani 1 1 d .
O5 O 0.0268(3) 0.3919(3) 0.2756(3) 0.0341(9) Uani 1 1 d .
O6 O 0.1940(3) 0.3619(3) 0.2771(3) 0.0459(10) Uani 1 1 d .
O7 O -0.0908(3) 0.3033(3) 0.3624(3) 0.0295(8) Uani 1 1 d .
O8 O -0.0428(3) 0.1635(3) 0.4102(3) 0.0380(9) Uani 1 1 d .
O9 O 0.2739(3) 0.4384(3) 0.5024(3) 0.0441(10) Uani 1 1 d .
O10 O 0.3005(4) 0.5894(4) 0.4949(4) 0.0624(13) Uani 1 1 d .
O11 O 0.4323(4) 0.5655(5) 0.5713(5) 0.0900(18) Uani 1 1 d .
O12 O 0.0913(3) 0.5049(3) 0.4848(3) 0.0273(8) Uani 1 1 d D
H121 H 0.1551 0.5464 0.5012 0.033 Uiso 1 1 d RD
O13 O 0.7563(8) 0.2042(8) 0.8007(9) 0.150(4) Uani 1 1 d .
O14 O 0.6569(11) 0.1970(12) 0.8755(9) 0.315(10) Uani 1 1 d .
O15 O 0.6193(7) 0.0680(7) 0.7458(8) 0.188(5) Uani 1 1 d .
O16A O 0.3933(16) 0.0547(16) 0.0840(16) 0.104(6) Uiso 0.33 1 d P
O17A O 0.314(2) 0.152(2) -0.107(2) 0.148(9) Uiso 0.33 1 d P
O17B O 0.301(2) 0.165(2) 0.038(2) 0.154(9) Uiso 0.33 1 d P
O16B O 0.351(2) 0.104(2) 0.145(2) 0.141(8) Uiso 0.33 1 d P
O16C O 0.355(3) 0.101(3) 0.019(3) 0.195(13) Uiso 0.33 1 d P
O17C O 0.375(2) 0.097(2) -0.081(2) 0.151(9) Uiso 0.33 1 d P

loop_
_atom_site_aniso_label
_atom_site_aniso_U_11
_atom_site_aniso_U_22
_atom_site_aniso_U_33
_atom_site_aniso_U_23
_atom_site_aniso_U_13
_atom_site_aniso_U_12
C1 0.037(3) 0.032(3) 0.040(3) 0.018(3) 0.023(3) 0.018(3)
C2 0.039(4) 0.035(3) 0.038(3) 0.017(3) 0.019(3) 0.017(3)
C3 0.045(4) 0.037(3) 0.034(3) 0.016(3) 0.017(3) 0.013(3)
C4 0.069(5) 0.036(3) 0.031(3) 0.010(3) 0.023(3) 0.021(3)
C5 0.063(5) 0.034(3) 0.048(4) 0.022(3) 0.036(4) 0.030(3)
C6 0.041(4) 0.037(3) 0.045(3) 0.022(3) 0.026(3) 0.022(3)
C7 0.042(4) 0.036(3) 0.057(4) 0.022(3) 0.027(3) 0.025(3)
C8 0.041(4) 0.050(4) 0.056(4) 0.033(3) 0.025(3) 0.029(3)
C9 0.039(4) 0.063(4) 0.066(5) 0.025(4) 0.026(4) 0.025(4)
C10 0.033(4) 0.091(6) 0.085(6) 0.040(5) 0.025(4) 0.028(4)
C11 0.041(4) 0.079(5) 0.067(5) 0.028(4) 0.014(4) 0.025(4)
C12 0.048(4) 0.063(4) 0.053(4) 0.026(4) 0.016(3) 0.032(4)
C13 0.039(4) 0.047(3) 0.046(4) 0.028(3) 0.020(3) 0.024(3)
C14 0.038(4) 0.040(3) 0.037(3) 0.023(3) 0.016(3) 0.020(3)
C15 0.045(4) 0.032(3) 0.037(3) 0.019(3) 0.022(3) 0.024(3)
C16 0.062(4) 0.041(3) 0.045(4) 0.029(3) 0.028(3) 0.031(3)
C17 0.065(5) 0.056(4) 0.061(4) 0.046(4) 0.041(4) 0.037(4)
C18 0.054(4) 0.046(3) 0.051(4) 0.032(3) 0.036(3) 0.025(3)
C19 0.038(3) 0.031(3) 0.035(3) 0.016(3) 0.017(3) 0.016(3)
C20 0.042(3) 0.021(3) 0.029(3) 0.013(2) 0.018(3) 0.013(3)
C21 0.038(4) 0.050(4) 0.038(3) 0.011(3) 0.006(3) 0.022(3)
C22 0.036(4) 0.056(4) 0.085(5) 0.040(4) 0.033(4) 0.021(3)
C23 0.041(4) 0.027(3) 0.028(3) 0.010(2) 0.020(3) 0.016(3)
C24 0.055(4) 0.035(3) 0.029(3) 0.015(3) 0.023(3) 0.023(3)
C25 0.067(5) 0.050(4) 0.036(3) 0.023(3) 0.026(3) 0.028(4)
C26 0.067(5) 0.058(4) 0.045(4) 0.025(3) 0.038(4) 0.025(4)
C27 0.047(4) 0.051(4) 0.046(4) 0.018(3) 0.027(3) 0.022(3)
C28 0.043(4) 0.036(3) 0.031(3) 0.013(3) 0.019(3) 0.017(3)
C29 0.057(4) 0.042(3) 0.029(3) 0.020(3) 0.015(3) 0.023(3)
C30 0.038(4) 0.055(4) 0.035(3) 0.023(3) 0.007(3) 0.019(3)
C31 0.055(5) 0.065(4) 0.057(4) 0.040(4) 0.020(4) 0.035(4)
C32 0.069(5) 0.095(6) 0.059(5) 0.050(5) 0.020(4) 0.050(5)
C33 0.055(5) 0.080(5) 0.081(5) 0.050(5) 0.017(4) 0.040(4)
C34 0.042(4) 0.059(4) 0.052(4) 0.028(3) 0.015(3) 0.028(3)
C35 0.039(4) 0.046(3) 0.047(4) 0.028(3) 0.014(3) 0.021(3)
C36 0.026(3) 0.044(3) 0.042(3) 0.019(3) 0.011(3) 0.015(3)
C37 0.038(4) 0.038(3) 0.041(3) 0.021(3) 0.019(3) 0.016(3)
C38 0.038(4) 0.062(4) 0.080(5) 0.047(4) 0.028(4) 0.018(3)
C39 0.053(5) 0.069(5) 0.106(6) 0.067(5) 0.038(5) 0.015(4)
C40 0.048(4) 0.051(4) 0.079(5) 0.048(4) 0.019(4) 0.017(3)
C41 0.042(4) 0.028(3) 0.040(3) 0.019(3) 0.013(3) 0.013(3)
C42 0.036(3) 0.027(3) 0.032(3) 0.015(2) 0.016(3) 0.011(3)
C43 0.059(5) 0.097(6) 0.069(5) 0.045(5) 0.042(4) 0.053(5)
C44 0.065(5) 0.035(3) 0.067(4) 0.031(3) 0.023(4) 0.030(3)
Tb1 0.03357(17) 0.02926(15) 0.02947(15) 0.01373(12) 0.01456(13) 0.01810(13)
Tb2 0.02930(16) 0.02549(14) 0.02504(14) 0.01309(11) 0.01265(12) 0.01390(12)
N1 0.052(3) 0.051(3) 0.056(3) 0.036(3) 0.035(3) 0.035(3)
N2 0.034(3) 0.043(3) 0.053(3) 0.025(3) 0.022(3) 0.027(3)
N3 0.043(3) 0.038(3) 0.030(2) 0.017(2) 0.014(2) 0.020(2)
N4 0.032(3) 0.033(2) 0.035(3) 0.017(2) 0.011(2) 0.014(2)
N5 0.039(3) 0.052(3) 0.049(3) 0.021(3) 0.023(3) 0.014(3)
N6 0.099(8) 0.098(7) 0.104(8) -0.010(6) 0.036(7) 0.036(7)
O1 0.041(2) 0.036(2) 0.040(2) 0.0124(19) 0.014(2) 0.026(2)
O2 0.045(3) 0.038(2) 0.034(2) 0.0076(19) 0.006(2) 0.023(2)
O3 0.036(2) 0.0301(19) 0.034(2) 0.0197(17) 0.0194(18) 0.0179(18)
O4 0.030(2) 0.041(2) 0.050(2) 0.029(2) 0.023(2) 0.0191(19)
O5 0.046(2) 0.044(2) 0.029(2) 0.0200(18) 0.0240(19) 0.028(2)
O6 0.043(3) 0.067(3) 0.045(2) 0.028(2) 0.026(2) 0.036(2)
O7 0.034(2) 0.0241(18) 0.036(2) 0.0160(17) 0.0168(18) 0.0148(17)
O8 0.039(2) 0.031(2) 0.050(2) 0.0223(19) 0.017(2) 0.0186(19)
O9 0.038(3) 0.047(2) 0.048(3) 0.025(2) 0.017(2) 0.016(2)
O10 0.057(3) 0.059(3) 0.094(4) 0.048(3) 0.042(3) 0.030(3)
O11 0.033(3) 0.090(4) 0.121(5) 0.043(4) 0.018(3) 0.013(3)
O12 0.028(2) 0.0247(18) 0.0292(19) 0.0126(16) 0.0137(17) 0.0102(16)
O13 0.113(7) 0.150(8) 0.223(11) 0.118(8) 0.055(7) 0.074(6)
O14 0.257(16) 0.290(16) 0.147(10) -0.085(10) 0.105(11) 0.026(12)
O15 0.121(8) 0.111(6) 0.189(10) -0.037(7) 0.047(7) 0.022(6)

loop_
_atom_type_symbol
_atom_type_description
_atom_type_scat_dispersion_real
_atom_type_scat_dispersion_imag
_atom_type_scat_source
C C 0.0033 0.0016 'International Tables Vol C Tables 4.2.6.8 and 6.1.1.4'
H H 0.0000 0.0000 'International Tables Vol C Tables 4.2.6.8 and 6.1.1.4'
Tb Tb -0.1723 4.1537 'International Tables Vol C Tables 4.2.6.8 and 6.1.1.4'
N N 0.0061 0.0033 'International Tables Vol C Tables 4.2.6.8 and 6.1.1.4'
O O 0.0106 0.0060 'International Tables Vol C Tables 4.2.6.8 and 6.1.1.4'

loop_
_geom_angle_atom_site_label_1
_geom_angle_atom_site_label_2
_geom_angle_atom_site_label_3
_geom_angle
_geom_angle_site_symmetry_1
_geom_angle_site_symmetry_3
O1 C1 C2 120.0(5) . .
O1 C1 C6 121.9(5) . .
C2 C1 C6 118.1(5) . .
O2 C2 C3 125.2(5) . .
O2 C2 C1 113.6(5) . .
C3 C2 C1 121.3(5) . .
C2 C3 C4 120.0(6) . .
C2 C3 H3 120.0 . .
C4 C3 H3 120.0 . .
C5 C4 C3 120.0(5) . .
C5 C4 H4 120.0 . .
C3 C4 H4 120.0 . .
C4 C5 C6 120.9(5) . .
C4 C5 H5 119.5 . .
C6 C5 H5 119.5 . .
C5 C6 C1 119.6(6) . .
C5 C6 C7 119.5(5) . .
C1 C6 C7 120.9(5) . .
N2 C7 C6 123.2(5) . .
N2 C7 H7 118.4 . .
C6 C7 H7 118.4 . .
N2 C8 C9 111.5(5) . .
N2 C8 C13 108.0(4) . .
C9 C8 C13 111.0(5) . .
N2 C8 H8 108.8 . .
C9 C8 H8 108.8 . .
C13 C8 H8 108.8 . .
C10 C9 C8 110.1(6) . .
C10 C9 H9A 109.6 . .
C8 C9 H9A 109.6 . .
C10 C9 H9B 109.6 . .
C8 C9 H9B 109.6 . .
H9A C9 H9B 108.2 . .
C9 C10 C11 111.5(6) . .
C9 C10 H10A 109.3 . .
C11 C10 H10A 109.3 . .
C9 C10 H10B 109.3 . .
C11 C10 H10B 109.3 . .
H10A C10 H10B 108.0 . .
C10 C11 C12 111.3(6) . .
C10 C11 H11A 109.4 . .
C12 C11 H11A 109.4 . .
C10 C11 H11B 109.4 . .
C12 C11 H11B 109.4 . .
H11A C11 H11B 108.0 . .
C11 C12 C13 111.4(6) . .
C11 C12 H12A 109.3 . .
C13 C12 H12A 109.3 . .
C11 C12 H12B 109.3 . .
C13 C12 H12B 109.3 . .
H12A C12 H12B 108.0 . .
N1 C13 C12 110.6(5) . .
N1 C13 C8 108.0(5) . .
C12 C13 C8 110.3(5) . .
N1 C13 H13 109.3 . .
C12 C13 H13 109.3 . .
C8 C13 H13 109.3 . .
N1 C14 C15 121.8(5) . .
N1 C14 H14 119.1 . .
C15 C14 H14 119.1 . .
C20 C15 C16 119.0(5) . .
C20 C15 C14 121.5(5) . .
C16 C15 C14 119.5(5) . .
C17 C16 C15 121.3(5) . .
C17 C16 H16 119.4 . .
C15 C16 H16 119.4 . .
C16 C17 C18 119.6(5) . .
C16 C17 H17 120.2 . .
C18 C17 H17 120.2 . .
C19 C18 C17 119.8(5) . .
C19 C18 H18 120.1 . .
C17 C18 H18 120.1 . .
C18 C19 O4 124.6(5) . .
C18 C19 C20 121.8(5) . .
O4 C19 C20 113.6(4) . .
O3 C20 C15 123.6(5) . .
O3 C20 C19 118.0(5) . .
C15 C20 C19 118.4(5) . .
O2 C21 H21A 109.5 . .
O2 C21 H21B 109.5 . .
H21A C21 H21B 109.5 . .
O2 C21 H21C 109.5 . .
H21A C21 H21C 109.5 . .
H21B C21 H21C 109.5 . .
O4 C22 H22A 109.5 . .
O4 C22 H22B 109.5 . .
H22A C22 H22B 109.5 . .
O4 C22 H22C 109.5 . .
H22A C22 H22C 109.5 . .
H22B C22 H22C 109.5 . .
O5 C23 C24 123.5(5) . .
O5 C23 C28 117.4(5) . .
C24 C23 C28 119.1(5) . .
C23 C24 C25 118.7(6) . .
C23 C24 C29 123.2(5) . .
C25 C24 C29 117.8(5) . .
C26 C25 C24 120.8(6) . .
C26 C25 H25 119.6 . .
C24 C25 H25 119.6 . .
C25 C26 C27 121.1(6) . .
C25 C26 H26 119.5 . .
C27 C26 H26 119.5 . .
C26 C27 C28 119.6(6) . .
C26 C27 H27 120.2 . .
C28 C27 H27 120.2 . .
C27 C28 O6 125.8(5) . .
C27 C28 C23 120.5(6) . .
O6 C28 C23 113.8(5) . .
N3 C29 C24 127.6(5) . .
N3 C29 H29 116.2 . .
C24 C29 H29 116.2 . .
N3 C30 C31 115.0(5) . .
N3 C30 C35 109.5(5) . .
C31 C30 C35 112.4(5) . .
N3 C30 H30 106.5 . .
C31 C30 H30 106.5 . .
C35 C30 H30 106.5 . .
C30 C31 C32 111.3(6) . .
C30 C31 H31A 109.4 . .
C32 C31 H31A 109.4 . .
C30 C31 H31B 109.4 . .
C32 C31 H31B 109.4 . .
H31A C31 H31B 108.0 . .
C33 C32 C31 113.2(6) . .
C33 C32 H32A 108.9 . .
C31 C32 H32A 108.9 . .
C33 C32 H32B 108.9 . .
C31 C32 H32B 108.9 . .
H32A C32 H32B 107.7 . .
C32 C33 C34 114.0(6) . .
C32 C33 H33A 108.8 . .
C34 C33 H33A 108.8 . .
C32 C33 H33B 108.8 . .
C34 C33 H33B 108.8 . .
H33A C33 H33B 107.7 . .
C35 C34 C33 110.3(6) . .
C35 C34 H34A 109.6 . .
C33 C34 H34A 109.6 . .
C35 C34 H34B 109.6 . .
C33 C34 H34B 109.6 . .
H34A C34 H34B 108.1 . .
N4 C35 C34 119.4(5) . .
N4 C35 C30 107.5(5) . .
C34 C35 C30 111.5(5) . .
N4 C35 H35 105.8 . .
C34 C35 H35 105.8 . .
C30 C35 H35 105.8 . .
N4 C36 C37 126.3(5) . .
N4 C36 H36 116.8 . .
C37 C36 H36 116.8 . .
C38 C37 C42 119.5(5) . .
C38 C37 C36 116.6(6) . .
C42 C37 C36 123.6(5) . .
C39 C38 C37 121.9(6) . .
C39 C38 H38 119.1 . .
C37 C38 H38 119.1 . .
C38 C39 C40 120.0(6) . .
C38 C39 H39 120.0 . .
C40 C39 H39 120.0 . .
C41 C40 C39 119.3(6) . .
C41 C40 H40 120.3 . .
C39 C40 H40 120.3 . .
C40 C41 O8 124.5(5) . .
C40 C41 C42 121.6(6) . .
O8 C41 C42 113.9(5) . .
O7 C42 C37 124.5(5) . .
O7 C42 C41 117.9(5) . .
C37 C42 C41 117.5(5) . .
O6 C43 H43A 109.5 . .
O6 C43 H43B 109.5 . .
H43A C43 H43B 109.5 . .
O6 C43 H43C 109.5 . .
H43A C43 H43C 109.5 . .
H43B C43 H43C 109.5 . .
O8 C44 H44A 109.5 . .
O8 C44 H44B 109.5 . .
H44A C44 H44B 109.5 . .
O8 C44 H44C 109.5 . .
H44A C44 H44C 109.5 . .
H44B C44 H44C 109.5 . .
O1 Tb1 O7 128.34(13) . .
O1 Tb1 O5 123.32(12) . .
O7 Tb1 O5 68.33(12) . .
O1 Tb1 O12 157.53(13) . .
O7 Tb1 O12 72.85(11) . .
O5 Tb1 O12 67.91(11) . .
O1 Tb1 O9 78.26(14) . .
O7 Tb1 O9 150.67(12) . .
O5 Tb1 O9 110.02(13) . .
O12 Tb1 O9 79.48(12) . .
O1 Tb1 O3 102.58(12) . .
O7 Tb1 O3 86.46(12) . .
O5 Tb1 O3 134.01(11) . .
O12 Tb1 O3 68.13(11) . .
O9 Tb1 O3 74.18(13) . .
O1 Tb1 O2 64.76(13) . .
O7 Tb1 O2 75.61(12) . .
O5 Tb1 O2 71.87(12) . .
O12 Tb1 O2 135.64(11) . .
O9 Tb1 O2 132.97(13) . .
O3 Tb1 O2 139.55(12) . .
O1 Tb1 O8 73.64(13) . .
O7 Tb1 O8 62.25(11) . .
O5 Tb1 O8 123.08(13) . .
O12 Tb1 O8 118.57(11) . .
O9 Tb1 O8 126.90(13) . .
O3 Tb1 O8 69.38(12) . .
O2 Tb1 O8 70.17(13) . .
O1 Tb1 O6 73.20(13) . .
O7 Tb1 O6 126.33(12) . .
O5 Tb1 O6 60.70(12) . .
O12 Tb1 O6 101.18(12) . .
O9 Tb1 O6 68.18(13) . .
O3 Tb1 O6 142.22(13) . .
O2 Tb1 O6 73.85(13) . .
O8 Tb1 O6 138.73(12) . .
O1 Tb1 Tb2 159.50(10) . .
O7 Tb1 Tb2 41.78(8) . .
O5 Tb1 Tb2 40.87(8) . .
O12 Tb1 Tb2 41.31(8) . .
O9 Tb1 Tb2 117.13(9) . .
O3 Tb1 Tb2 95.05(8) . .
O2 Tb1 Tb2 94.99(8) . .
O8 Tb1 Tb2 103.51(8) . .
O6 Tb1 Tb2 99.05(8) . .
O1 Tb1 Tb2 137.83(10) . 2_566
O7 Tb1 Tb2 69.20(8) . 2_566
O5 Tb1 Tb2 98.45(8) . 2_566
O12 Tb1 Tb2 34.33(8) . 2_566
O9 Tb1 Tb2 82.51(9) . 2_566
O3 Tb1 Tb2 35.61(8) . 2_566
O2 Tb1 Tb2 144.53(9) . 2_566
O8 Tb1 Tb2 89.20(8) . 2_566
O6 Tb1 Tb2 132.06(9) . 2_566
Tb2 Tb1 Tb2 61.197(8) . 2_566
O5 Tb2 O12 133.81(12) . 2_566
O5 Tb2 O12 69.47(12) . .
O12 Tb2 O12 72.14(13) 2_566 .
O5 Tb2 O3 148.02(12) . 2_566
O12 Tb2 O3 70.12(11) 2_566 2_566
O12 Tb2 O3 109.76(12) . 2_566
O5 Tb2 O7 69.07(12) . .
O12 Tb2 O7 76.18(11) 2_566 .
O12 Tb2 O7 73.39(12) . .
O3 Tb2 O7 142.67(12) 2_566 .
O5 Tb2 N4 112.77(14) . .
O12 Tb2 N4 84.17(14) 2_566 .
O12 Tb2 N4 142.93(13) . .
O3 Tb2 N4 87.33(13) 2_566 .
O7 Tb2 N4 73.51(13) . .
O5 Tb2 O4 83.61(12) . 2_566
O12 Tb2 O4 117.42(12) 2_566 2_566
O12 Tb2 O4 84.70(12) . 2_566
O3 Tb2 O4 64.74(11) 2_566 2_566
O7 Tb2 O4 149.47(11) . 2_566
N4 Tb2 O4 132.11(13) . 2_566
O5 Tb2 N3 72.95(13) . .
O12 Tb2 N3 146.82(14) 2_566 .
O12 Tb2 N3 140.51(13) . .
O3 Tb2 N3 95.75(13) 2_566 .
O7 Tb2 N3 104.08(13) . .
N4 Tb2 N3 64.80(15) . .
O4 Tb2 N3 79.48(14) 2_566 .
O5 Tb2 Tb1 42.03(8) . .
O12 Tb2 Tb1 91.86(8) 2_566 .
O12 Tb2 Tb1 42.17(8) . .
O3 Tb2 Tb1 151.55(9) 2_566 .
O7 Tb2 Tb1 41.57(9) . .
N4 Tb2 Tb1 113.33(10) . .
O4 Tb2 Tb1 108.34(8) 2_566 .
N3 Tb2 Tb1 110.46(10) . .
O5 Tb2 Tb2 102.10(9) . 2_566
O12 Tb2 Tb2 36.18(8) 2_566 2_566
O12 Tb2 Tb2 35.96(8) . 2_566
O3 Tb2 Tb2 89.99(8) 2_566 2_566
O7 Tb2 Tb2 71.06(9) . 2_566
N4 Tb2 Tb2 115.61(11) . 2_566
O4 Tb2 Tb2 103.11(9) 2_566 2_566
N3 Tb2 Tb2 174.26(10) . 2_566
Tb1 Tb2 Tb2 63.919(8) . 2_566
O5 Tb2 Tb1 151.76(9) . 2_566
O12 Tb2 Tb1 35.21(8) 2_566 2_566
O12 Tb2 Tb1 83.41(8) . 2_566
O3 Tb2 Tb1 36.79(8) 2_566 2_566
O7 Tb2 Tb1 111.38(8) . 2_566
N4 Tb2 Tb1 93.50(10) . 2_566
O4 Tb2 Tb1 86.26(8) 2_566 2_566
N3 Tb2 Tb1 130.72(10) . 2_566
Tb1 Tb2 Tb1 118.803(8) . 2_566
Tb2 Tb2 Tb1 54.884(8) 2_566 2_566
C14 N1 C13 117.3(5) . .
C7 N2 C8 126.2(5) . .
C7 N2 H21 108.7 . .
C8 N2 H21 124.3 . .
C29 N3 C30 115.4(5) . .
C29 N3 Tb2 128.6(4) . .
C30 N3 Tb2 115.4(3) . .
C36 N4 C35 121.4(5) . .
C36 N4 Tb2 131.9(4) . .
C35 N4 Tb2 106.6(3) . .
O11 N5 O10 123.1(6) . .
O11 N5 O9 118.5(6) . .
O10 N5 O9 118.4(5) . .
O14 N6 O15 118.4(14) . .
O14 N6 O13 121.7(14) . .
O15 N6 O13 118.9(12) . .
C1 O1 Tb1 125.7(3) . .
C2 O2 C21 116.7(4) . .
C2 O2 Tb1 116.0(3) . .
C21 O2 Tb1 126.8(3) . .
C20 O3 Tb2 113.5(3) . 2_566
C20 O3 Tb1 133.3(3) . .
Tb2 O3 Tb1 107.61(13) 2_566 .
C19 O4 C22 117.1(4) . .
C19 O4 Tb2 110.7(3) . 2_566
C22 O4 Tb2 130.1(3) . 2_566
C23 O5 Tb2 134.6(3) . .
C23 O5 Tb1 128.1(3) . .
Tb2 O5 Tb1 97.10(12) . .
C28 O6 C43 117.2(5) . .
C28 O6 Tb1 116.7(3) . .
C43 O6 Tb1 125.6(4) . .
C42 O7 Tb1 128.7(3) . .
C42 O7 Tb2 134.2(3) . .
Tb1 O7 Tb2 96.65(12) . .
C41 O8 C44 115.6(4) . .
C41 O8 Tb1 117.1(3) . .
C44 O8 Tb1 127.1(4) . .
N5 O9 Tb1 132.3(4) . .
Tb2 O12 Tb2 107.86(13) 2_566 .
Tb2 O12 Tb1 110.46(13) 2_566 .
Tb2 O12 Tb1 96.52(12) . .
Tb2 O12 H121 107.9 2_566 .
Tb2 O12 H121 131.0 . .
Tb1 O12 H121 101.2 . .
O16B O16A O16C 84(2) . .
O17B O16C O16A 127(3) . .
O17B O16C O17C 106(3) . .
O16A O16C O17C 127(3) . .
O17A O17C O16C 98(2) . .

loop_
_geom_bond_atom_site_label_1
_geom_bond_atom_site_label_2
_geom_bond_distance
_geom_bond_site_symmetry_2
C1 O1 1.319(6) .
C1 C2 1.403(8) .
C1 C6 1.412(7) .
C2 O2 1.379(6) .
C2 C3 1.382(8) .
C3 C4 1.394(8) .
C3 H3 0.9300 .
C4 C5 1.365(9) .
C4 H4 0.9300 .
C5 C6 1.409(8) .
C5 H5 0.9300 .
C6 C7 1.424(8) .
C7 N2 1.296(7) .
C7 H7 0.9300 .
C8 N2 1.466(7) .
C8 C9 1.526(8) .
C8 C13 1.535(8) .
C8 H8 0.9800 .
C9 C10 1.498(9) .
C9 H9A 0.9700 .
C9 H9B 0.9700 .
C10 C11 1.509(10) .
C10 H10A 0.9700 .
C10 H10B 0.9700 .
C11 C12 1.511(9) .
C11 H11A 0.9700 .
C11 H11B 0.9700 .
C12 C13 1.521(8) .
C12 H12A 0.9700 .
C12 H12B 0.9700 .
C13 N1 1.473(7) .
C13 H13 0.9800 .
C14 N1 1.279(7) .
C14 C15 1.459(7) .
C14 H14 0.9300 .
C15 C20 1.392(7) .
C15 C16 1.417(7) .
C16 C17 1.373(8) .
C16 H16 0.9300 .
C17 C18 1.391(8) .
C17 H17 0.9300 .
C18 C19 1.366(7) .
C18 H18 0.9300 .
C19 O4 1.396(6) .
C19 C20 1.414(7) .
C20 O3 1.350(6) .
C21 O2 1.442(7) .
C21 H21A 0.9600 .
C21 H21B 0.9600 .
C21 H21C 0.9600 .
C22 O4 1.438(6) .
C22 H22A 0.9600 .
C22 H22B 0.9600 .
C22 H22C 0.9600 .
C23 O5 1.333(6) .
C23 C24 1.400(8) .
C23 C28 1.403(8) .
C24 C25 1.410(8) .
C24 C29 1.454(8) .
C25 C26 1.353(9) .
C25 H25 0.9300 .
C26 C27 1.377(9) .
C26 H26 0.9300 .
C27 C28 1.384(8) .
C27 H27 0.9300 .
C28 O6 1.386(7) .
C29 N3 1.290(7) .
C29 H29 0.9300 .
C30 N3 1.484(7) .
C30 C31 1.504(8) .
C30 C35 1.521(8) .
C30 H30 0.9800 .
C31 C32 1.525(9) .
C31 H31A 0.9700 .
C31 H31B 0.9700 .
C32 C33 1.496(9) .
C32 H32A 0.9700 .
C32 H32B 0.9700 .
C33 C34 1.524(8) .
C33 H33A 0.9700 .
C33 H33B 0.9700 .
C34 C35 1.506(8) .
C34 H34A 0.9700 .
C34 H34B 0.9700 .
C35 N4 1.474(7) .
C35 H35 0.9800 .
C36 N4 1.268(7) .
C36 C37 1.474(8) .
C36 H36 0.9300 .
C37 C38 1.384(8) .
C37 C42 1.399(8) .
C38 C39 1.360(9) .
C38 H38 0.9300 .
C39 C40 1.387(9) .
C39 H39 0.9300 .
C40 C41 1.370(8) .
C40 H40 0.9300 .
C41 O8 1.386(7) .
C41 C42 1.419(7) .
C42 O7 1.326(6) .
C43 O6 1.451(7) .
C43 H43A 0.9600 .
C43 H43B 0.9600 .
C43 H43C 0.9600 .
C44 O8 1.447(6) .
C44 H44A 0.9600 .
C44 H44B 0.9600 .
C44 H44C 0.9600 .
Tb1 O1 2.287(3) .
Tb1 O7 2.354(3) .
Tb1 O5 2.378(3) .
Tb1 O12 2.381(3) .
Tb1 O9 2.408(4) .
Tb1 O3 2.431(3) .
Tb1 O2 2.578(4) .
Tb1 O8 2.658(4) .
Tb1 O6 2.695(4) .
Tb1 Tb2 3.5236(3) .
Tb1 Tb2 3.8690(4) 2_566
Tb2 O5 2.323(3) .
Tb2 O12 2.329(3) 2_566
Tb2 O12 2.341(3) .
Tb2 O3 2.363(3) 2_566
Tb2 O7 2.363(3) .
Tb2 N4 2.432(5) .
Tb2 O4 2.504(4) 2_566
Tb2 N3 2.512(4) .
Tb2 Tb2 3.7747(5) 2_566
Tb2 Tb1 3.8690(4) 2_566
N2 H21 0.9048 .
N5 O11 1.214(7) .
N5 O10 1.236(7) .
N5 O9 1.279(6) .
N6 O14 1.096(12) .
N6 O15 1.161(11) .
N6 O13 1.204(12) .
O3 Tb2 2.363(3) 2_566
O4 Tb2 2.504(4) 2_566
O12 Tb2 2.329(3) 2_566
O12 H121 0.8463 .
O16A O16B 1.34(3) .
O16A O16C 1.45(4) .
O17A O17C 1.44(3) .
O17B O16C 1.39(4) .
O16C O17C 1.55(4) .

loop_
_geom_hbond_atom_site_label_D
_geom_hbond_atom_site_label_H
_geom_hbond_atom_site_label_A
_geom_hbond_distance_DH
_geom_hbond_distance_HA
_geom_hbond_distance_DA
_geom_hbond_angle_DHA
N2 H21 O1 0.90 1.81 2.603(6) 145.7
O12 H121 O10 0.85 2.03 2.832(6) 157.0
O12 H121 N5 0.85 2.65 3.332(6) 138.3
